data_7132800
loop_
_publ_author_name
'Wang, Lan'
'Lu, Mengxi'
'Li, Kuan'
'Yang, Sen'
'Wang, Lei'
'Guo, Hongchao'

_publ_section_title
;
 Palladium-catalyzed enantioselective umpolung allylation of
 amido-tethered allylic carbonates with isatin-derived ketimines.
;
_journal_issue 27
_journal_name_full 'Chemical communications (Cambridge, England)'
_journal_page_first 3729
_journal_page_last 3732
_journal_paper_doi 10.1039/d4cc00060a
_journal_volume 60
_journal_year 2024
_chemical_absolute_configuration rm
_chemical_formula_moiety 'C33 H28 F3 N3 O2'
_chemical_formula_sum 'C33 H28 F3 N3 O2'
_chemical_formula_weight 555.58
_space_group_crystal_system orthorhombic
_space_group_IT_number 19
_space_group_name_Hall 'P 2ac 2ab'
_space_group_name_H-M_alt 'P 21 21 21'
_atom_sites_solution_hydrogens mixed
_atom_sites_solution_primary dual
_audit_creation_date 2023-07-02
_audit_creation_method
;
Olex2 1.2
(compiled 2017.08.10 svn.r3458 for OlexSys, GUI svn.r5381)
;
_audit_update_record
;
2023-07-05 deposited with the CCDC.	2024-03-05 downloaded from the CCDC.
;
_cell_angle_alpha 90
_cell_angle_beta 90
_cell_angle_gamma 90
_cell_formula_units_Z 4
_cell_length_a 8.24050(10)
_cell_length_b 13.6044(3)
_cell_length_c 25.8384(5)
_cell_measurement_reflns_used 15548
_cell_measurement_temperature 293(2)
_cell_measurement_theta_max 76.3380
_cell_measurement_theta_min 3.4050
_cell_volume 2896.67(9)
_computing_cell_refinement 'CrysAlisPro 1.171.42.90a (Rigaku OD, 2023)'
_computing_data_collection 'CrysAlisPro 1.171.42.90a (Rigaku OD, 2023)'
_computing_data_reduction 'CrysAlisPro 1.171.42.90a (Rigaku OD, 2023)'
_computing_molecular_graphics 'Olex2 (Dolomanov et al., 2009)'
_computing_publication_material 'Olex2 (Dolomanov et al., 2009)'
_computing_structure_refinement 'ShelXL (Sheldrick, 2015)'
_computing_structure_solution 'ShelXT (Sheldrick, 2015)'
_diffrn_ambient_temperature 293(2)
_diffrn_detector 'Hybrid Pixel Array Detector'
_diffrn_detector_area_resol_mean 10.0000
_diffrn_detector_type HyPix
_diffrn_measured_fraction_theta_full 0.997
_diffrn_measured_fraction_theta_max 0.997
_diffrn_measurement_details
;
List of Runs (angles in degrees, time in seconds):

  # Type    Start    End  Width  t~exp~   \w     \q     \k     \f   Frames
#--------------------------------------------------------------------------
  1  \w   -130.00 -32.00   0.50    0.20    -- -105.03  80.00-114.00  196
  2  \w    -71.00 -32.00   0.50    0.20    -- -105.03  61.00 -60.00   78
  3  \w    -67.00 -36.00   0.50    0.20    -- -105.03  61.00  90.00   62
  4  \w   -177.00 -91.00   0.50    0.20    -- -105.03 -41.00 -80.00  172
  5  \w    -26.00  29.00   0.50    0.05    --  -46.53  19.00 -30.00  110
  6  \w    -72.00  26.00   0.50    0.05    --  -46.53  80.00-114.00  196
  7  \w    -26.00  29.00   0.50    0.05    --  -46.53  19.00-150.00  110
  8  \w     59.00 100.00   0.50    0.20    --  108.16 -95.00  60.00   82
  9  \w     35.00  71.00   0.50    0.20    --  108.16 -61.00 -60.00   72
 10  \w     95.00 173.00   0.50    0.20    --  108.16  30.00-150.00  156
 11  \w     74.00 120.00   0.50    0.05    --   49.66 125.00  90.00   92
 12  \w     72.00 121.00   0.50    0.05    --   49.66 127.00 129.00   98
 13  \w     72.00 178.00   0.50    0.20    --  108.16 127.00 129.00  212
 14  \w    -25.00   0.00   0.50    0.05    --   48.99 -38.00   0.00   50
 15  \w    -21.00  57.00   0.50    0.05    --   48.99 -77.00 120.00  156
 16  \w      1.00  26.00   0.50    0.05    --   48.99 -19.00 -60.00   50
 17  \w    -12.00  15.00   0.50    0.05    --   48.99 -38.00  60.00   54
 18  \w      7.00  43.00   0.50    0.05    --   48.99 -38.00   0.00   72
 19  \w   -109.00 -79.00   0.50    0.20    -- -105.45 125.00-150.00   60
 20  \w   -169.00-143.00   0.50    0.20    -- -105.45 -15.00   0.00   52
 21  \w    -65.00 -38.00   0.50    0.20    -- -105.45 125.00 -90.00   54
 22  \w   -150.00 -91.00   0.50    0.20    -- -105.45 -45.00 120.00  118
 23  \w   -133.00-107.00   0.50    0.20    -- -105.45 -15.00   0.00   52
 24  \w   -109.00 -72.00   0.50    0.20    -- -105.45 125.00 -90.00   74
 25  \w   -126.00 -99.00   0.50    0.20    -- -105.45 -45.00  30.00   54
 26  \w    -67.00 -39.00   0.50    0.20    -- -105.45 125.00-150.00   56
 27  \w   -163.00-132.00   0.50    0.20    -- -105.45 -45.00  30.00   62
;
_diffrn_measurement_device 'four-circle diffractometer'
_diffrn_measurement_device_type 'XtaLAB Synergy, Single source at home/near, HyPix'
_diffrn_measurement_method '\w scans'
_diffrn_orient_matrix_type 'CrysAlisPro convention (1999,Acta A55,543-557)'
_diffrn_orient_matrix_UB_11 -0.1597429000
_diffrn_orient_matrix_UB_12 0.0587326000
_diffrn_orient_matrix_UB_13 0.0027487000
_diffrn_orient_matrix_UB_21 -0.0135612000
_diffrn_orient_matrix_UB_22 -0.0034143000
_diffrn_orient_matrix_UB_23 -0.0594253000
_diffrn_orient_matrix_UB_31 -0.0963017000
_diffrn_orient_matrix_UB_32 -0.0967383000
_diffrn_orient_matrix_UB_33 0.0037941000
_diffrn_radiation_monochromator mirror
_diffrn_radiation_probe x-ray
_diffrn_radiation_type CuK\a
_diffrn_radiation_wavelength 1.54184
_diffrn_reflns_av_R_equivalents 0.0401
_diffrn_reflns_av_unetI/netI 0.0276
_diffrn_reflns_Laue_measured_fraction_full 0.997
_diffrn_reflns_Laue_measured_fraction_max 0.997
_diffrn_reflns_limit_h_max 9
_diffrn_reflns_limit_h_min -9
_diffrn_reflns_limit_k_max 14
_diffrn_reflns_limit_k_min -16
_diffrn_reflns_limit_l_max 30
_diffrn_reflns_limit_l_min -30
_diffrn_reflns_number 23629
_diffrn_reflns_point_group_measured_fraction_full 0.992
_diffrn_reflns_point_group_measured_fraction_max 0.992
_diffrn_reflns_theta_full 66.575
_diffrn_reflns_theta_max 66.575
_diffrn_reflns_theta_min 4.720
_diffrn_source 'micro-focus sealed X-ray tube'
_diffrn_source_type 'PhotonJet (Cu) X-ray Source'
_exptl_absorpt_coefficient_mu 0.774
_exptl_absorpt_correction_T_max 1.00000
_exptl_absorpt_correction_T_min 0.58062
_exptl_absorpt_correction_type multi-scan
_exptl_absorpt_process_details
;
CrysAlisPro 1.171.42.90a (Rigaku Oxford Diffraction, 2023)
Empirical absorption correction using spherical harmonics,
implemented in SCALE3 ABSPACK scaling algorithm.
;
_exptl_crystal_colour 'clear light colourless'
_exptl_crystal_colour_lustre clear
_exptl_crystal_colour_modifier light
_exptl_crystal_colour_primary colourless
_exptl_crystal_density_diffrn 1.274
_exptl_crystal_description block
_exptl_crystal_F_000 1160
_exptl_crystal_size_max 0.2
_exptl_crystal_size_mid 0.15
_exptl_crystal_size_min 0.1
_refine_diff_density_max 0.311
_refine_diff_density_min -0.239
_refine_diff_density_rms 0.048
_refine_ls_abs_structure_details
;
 Flack x determined using 1754 quotients [(I+)-(I-)]/[(I+)+(I-)]
 (Parsons, Flack and Wagner, Acta Cryst. B69 (2013) 249-259).
;
_refine_ls_abs_structure_Flack -0.10(8)
_refine_ls_extinction_method none
_refine_ls_goodness_of_fit_ref 1.037
_refine_ls_hydrogen_treatment constr
_refine_ls_matrix_type full
_refine_ls_number_parameters 370
_refine_ls_number_reflns 5083
_refine_ls_number_restraints 0
_refine_ls_restrained_S_all 1.037
_refine_ls_R_factor_all 0.0519
_refine_ls_R_factor_gt 0.0459
_refine_ls_shift/su_max 0.000
_refine_ls_shift/su_mean 0.000
_refine_ls_structure_factor_coef Fsqd
_refine_ls_weighting_details 'w=1/[\s^2^(Fo^2^)+(0.0840P)^2^+0.1840P] where P=(Fo^2^+2Fc^2^)/3'
_refine_ls_weighting_scheme calc
_refine_ls_wR_factor_gt 0.1222
_refine_ls_wR_factor_ref 0.1293
_reflns_Friedel_coverage 0.744
_reflns_Friedel_fraction_full 0.985
_reflns_Friedel_fraction_max 0.985
_reflns_number_gt 4504
_reflns_number_total 5083
_reflns_threshold_expression 'I > 2\s(I)'
_cod_data_source_file d4cc00060a2.cif
_cod_data_source_block 1-block_auto
_cod_depositor_comments 'Adding full bibliography for 7132800.cif.'
_cod_database_code 7132800
_shelx_shelxl_version_number 2018/1
_chemical_oxdiff_formula CHON
_shelx_space_group_comment
;
The symmetry employed for this shelxl refinement is uniquely defined
by the following loop, which should always be used as a source of
symmetry information in preference to the above space-group names.
They are only intended as comments.
;
_shelx_estimated_absorpt_t_max 0.927
_shelx_estimated_absorpt_t_min 0.861
_diffrn_oxdiff_digest_frames
;
01cffd2d7ae102b0b17999a25f7f8e9074016364a35
;
_reflns_odcompleteness_completeness 100.00
_reflns_odcompleteness_iscentric 1
_reflns_odcompleteness_theta 66.97
_olex2_refinement_description
;
1. Fixed Uiso
 At 1.2 times of:
  All C(H) groups, All C(H,H) groups, All N(H) groups
2.a Riding coordinates:
 N2(H2)
2.b Secondary CH2 refined with riding coordinates:
 C16(H16A,H16B), C18(H18A,H18B), C27(H27A,H27B)
2.c Aromatic/amide H refined with riding coordinates:
 N1(H1), C25(H25), C7(H7), C9(H9), C24(H24), C22(H22), C15(H15), C11(H11),
 C23(H23), C6(H6), C13(H13), C12(H12), C3(H3), C14(H14), C33(H33), C5(H5),
 C29(H29), C30(H30), C4(H4), C31(H31), C32(H32)
;
_olex2_submission_special_instructions 'No special instructions were received'
_oxdiff_exptl_absorpt_empirical_details
;
Empirical correction (ABSPACK) includes:
- Absorption correction using spherical harmonics
- Frame scaling
;
_oxdiff_exptl_absorpt_empirical_full_max 1.394
_oxdiff_exptl_absorpt_empirical_full_min 0.522

loop_
_space_group_symop_operation_xyz
'x, y, z'
'-x+1/2, -y, z+1/2'
'-x, y+1/2, -z+1/2'
'x+1/2, -y+1/2, -z'

loop_
_atom_site_label
_atom_site_type_symbol
_atom_site_fract_x
_atom_site_fract_y
_atom_site_fract_z
_atom_site_U_iso_or_equiv
_atom_site_adp_type
_atom_site_occupancy
_atom_site_site_symmetry_order
_atom_site_calc_flag
_atom_site_refinement_flags_posn
_atom_site_refinement_flags_adp
_atom_site_refinement_flags_occupancy
_atom_site_disorder_assembly
_atom_site_disorder_group
O2 O 0.7624(2) 0.6511(2) 0.24587(8) 0.0775(7) Uani 1 1 d . . . . .
O1 O 0.2920(3) 0.53786(19) 0.15375(9) 0.0807(7) Uani 1 1 d . . . . .
F3 F 0.4942(3) 0.9367(2) 0.11878(11) 0.1172(9) Uani 1 1 d . . . . .
N3 N 0.6540(3) 0.7463(2) 0.31095(9) 0.0618(6) Uani 1 1 d . . . . .
N1 N 0.0487(3) 0.60592(18) 0.17220(8) 0.0584(5) Uani 1 1 d . . . . .
H1 H -0.012314 0.624986 0.197278 0.070 Uiso 1 1 calc R . . . .
N2 N 0.4506(3) 0.7162(2) 0.19362(8) 0.0615(6) Uani 1 1 d . . . . .
H2 H 0.351336 0.712127 0.183575 0.074 Uiso 1 1 d R . . . .
C20 C 0.3911(3) 0.7637(2) 0.28354(10) 0.0536(6) Uani 1 1 d . . . . .
C21 C 0.5024(3) 0.7913(2) 0.32108(10) 0.0553(6) Uani 1 1 d . . . . .
C1 C 0.1941(3) 0.5688(2) 0.18569(11) 0.0580(6) Uani 1 1 d . . . . .
C26 C 0.6480(3) 0.6915(2) 0.26668(10) 0.0584(7) Uani 1 1 d . . . . .
C8 C 0.2311(3) 0.56581(19) 0.24250(11) 0.0561(6) Uani 1 1 d . . . . .
C17 C 0.4685(3) 0.6898(2) 0.24777(10) 0.0536(6) Uani 1 1 d . . . . .
C25 C 0.2392(3) 0.8050(2) 0.28290(12) 0.0616(7) Uani 1 1 d . . . . .
H25 H 0.164729 0.788521 0.257280 0.074 Uiso 1 1 calc R . . . .
C10 C 0.1311(3) 0.5187(2) 0.33229(12) 0.0624(7) Uani 1 1 d . . . . .
C16 C 0.4072(3) 0.5838(2) 0.25622(11) 0.0580(6) Uani 1 1 d . . . . .
H16A H 0.473860 0.539686 0.235770 0.070 Uiso 1 1 calc R . . . .
H16B H 0.423007 0.566724 0.292323 0.070 Uiso 1 1 calc R . . . .
C2 C -0.0165(4) 0.6175(2) 0.12170(10) 0.0604(7) Uani 1 1 d . . . . .
C7 C -0.1802(4) 0.6347(3) 0.11781(12) 0.0707(8) Uani 1 1 d . . . . .
H7 H -0.243747 0.636755 0.147528 0.085 Uiso 1 1 calc R . . . .
C9 C 0.1176(4) 0.5353(2) 0.27580(11) 0.0615(7) Uani 1 1 d . . . . .
H9 H 0.016149 0.522664 0.261505 0.074 Uiso 1 1 calc R . . . .
F2 F 0.3923(6) 0.7987(3) 0.09932(12) 0.1741(19) Uani 1 1 d . . . . .
C24 C 0.1991(4) 0.8723(2) 0.32155(13) 0.0691(8) Uani 1 1 d . . . . .
H24 H 0.097204 0.901710 0.321581 0.083 Uiso 1 1 calc R . . . .
C22 C 0.4643(4) 0.8562(2) 0.36028(12) 0.0695(8) Uani 1 1 d . . . . .
H22 H 0.538944 0.872861 0.385821 0.083 Uiso 1 1 calc R . . . .
C28 C 0.8012(4) 0.7276(3) 0.39395(12) 0.0731(9) Uani 1 1 d . . . . .
C18 C 0.5238(4) 0.8082(3) 0.17763(12) 0.0676(7) Uani 1 1 d . . . . .
H18A H 0.630710 0.795618 0.163425 0.081 Uiso 1 1 calc R . . . .
H18B H 0.536325 0.850772 0.207491 0.081 Uiso 1 1 calc R . . . .
F1 F 0.2856(4) 0.8861(4) 0.1561(2) 0.205(3) Uani 1 1 d . . . . .
C15 C 0.0748(4) 0.4302(3) 0.35241(14) 0.0762(9) Uani 1 1 d . . . . .
H15 H 0.032734 0.382956 0.330095 0.091 Uiso 1 1 calc R . . . .
C11 C 0.1913(4) 0.5879(3) 0.36628(13) 0.0751(8) Uani 1 1 d . . . . .
H11 H 0.229404 0.647608 0.353616 0.090 Uiso 1 1 calc R . . . .
C23 C 0.3092(5) 0.8953(3) 0.35961(14) 0.0757(9) Uani 1 1 d . . . . .
H23 H 0.278610 0.938533 0.385728 0.091 Uiso 1 1 calc R . . . .
C19 C 0.4239(4) 0.8576(3) 0.13874(16) 0.0874(11) Uani 1 1 d . . . . .
C27 C 0.8013(4) 0.7674(3) 0.33977(14) 0.0785(9) Uani 1 1 d . . . . .
H27A H 0.816261 0.838100 0.341227 0.094 Uiso 1 1 calc R . . . .
H27B H 0.893061 0.739884 0.321242 0.094 Uiso 1 1 calc R . . . .
C6 C -0.2511(5) 0.6490(3) 0.06978(14) 0.0847(10) Uani 1 1 d . . . . .
H6 H -0.362092 0.660567 0.067588 0.102 Uiso 1 1 calc R . . . .
C13 C 0.1407(5) 0.4809(4) 0.43789(15) 0.0940(12) Uani 1 1 d . . . . .
H13 H 0.144720 0.468211 0.473235 0.113 Uiso 1 1 calc R . . . .
C12 C 0.1956(5) 0.5696(3) 0.41918(14) 0.0889(11) Uani 1 1 d . . . . .
H12 H 0.235396 0.617026 0.441802 0.107 Uiso 1 1 calc R . . . .
C3 C 0.0756(5) 0.6160(4) 0.07689(13) 0.0979(13) Uani 1 1 d . . . . .
H3 H 0.186866 0.604880 0.078641 0.117 Uiso 1 1 calc R . . . .
C14 C 0.0800(5) 0.4111(3) 0.40473(17) 0.0913(11) Uani 1 1 d . . . . .
H14 H 0.042712 0.351312 0.417531 0.110 Uiso 1 1 calc R . . . .
C33 C 0.7292(6) 0.6403(3) 0.40550(16) 0.0972(12) Uani 1 1 d . . . . .
H33 H 0.675953 0.606178 0.379331 0.117 Uiso 1 1 calc R . . . .
C5 C -0.1610(6) 0.6465(4) 0.02599(14) 0.0981(13) Uani 1 1 d . . . . .
H5 H -0.209619 0.655082 -0.006172 0.118 Uiso 1 1 calc R . . . .
C29 C 0.8829(5) 0.7766(4) 0.43284(17) 0.1110(16) Uani 1 1 d . . . . .
H29 H 0.934115 0.836222 0.426310 0.133 Uiso 1 1 calc R . . . .
C30 C 0.8872(7) 0.7343(7) 0.4826(2) 0.138(3) Uani 1 1 d . . . . .
H30 H 0.942573 0.766181 0.509131 0.166 Uiso 1 1 calc R . . . .
C4 C 0.0019(7) 0.6311(5) 0.02969(14) 0.1109(15) Uani 1 1 d . . . . .
H4 H 0.064599 0.630787 -0.000234 0.133 Uiso 1 1 calc R . . . .
C31 C 0.8118(9) 0.6479(7) 0.4924(2) 0.145(3) Uani 1 1 d . . . . .
H31 H 0.814962 0.621270 0.525555 0.173 Uiso 1 1 calc R . . . .
C32 C 0.7324(9) 0.6004(5) 0.4546(2) 0.132(2) Uani 1 1 d . . . . .
H32 H 0.680027 0.541270 0.461379 0.158 Uiso 1 1 calc R . . . .

loop_
_atom_site_aniso_label
_atom_site_aniso_U_11
_atom_site_aniso_U_22
_atom_site_aniso_U_33
_atom_site_aniso_U_23
_atom_site_aniso_U_13
_atom_site_aniso_U_12
O2 0.0499(11) 0.1208(19) 0.0619(12) 0.0049(12) 0.0072(9) 0.0170(11)
O1 0.0771(14) 0.0956(16) 0.0693(13) -0.0217(12) 0.0022(11) 0.0271(13)
F3 0.1082(17) 0.1172(19) 0.1262(19) 0.0627(16) -0.0029(15) -0.0082(15)
N3 0.0433(11) 0.0862(16) 0.0558(13) 0.0036(11) -0.0010(9) -0.0048(11)
N1 0.0560(12) 0.0721(14) 0.0472(11) -0.0058(10) 0.0011(9) 0.0031(10)
N2 0.0508(12) 0.0826(16) 0.0511(11) 0.0114(11) -0.0046(10) -0.0017(11)
C20 0.0434(12) 0.0614(14) 0.0560(13) 0.0078(12) 0.0038(10) -0.0024(11)
C21 0.0480(13) 0.0610(14) 0.0568(13) 0.0053(12) 0.0044(11) -0.0062(11)
C1 0.0570(14) 0.0568(14) 0.0602(15) -0.0102(12) 0.0007(12) 0.0039(12)
C26 0.0431(13) 0.0812(17) 0.0508(13) 0.0114(12) 0.0047(11) 0.0049(12)
C8 0.0549(14) 0.0528(14) 0.0606(15) -0.0025(11) -0.0010(12) 0.0073(11)
C17 0.0413(12) 0.0683(16) 0.0512(13) 0.0060(11) 0.0005(10) 0.0045(10)
C25 0.0505(14) 0.0649(16) 0.0695(17) 0.0095(13) 0.0031(12) 0.0037(12)
C10 0.0465(13) 0.0741(17) 0.0667(16) 0.0105(14) 0.0023(12) 0.0051(13)
C16 0.0504(13) 0.0653(15) 0.0582(14) 0.0051(12) -0.0008(12) 0.0126(12)
C2 0.0674(16) 0.0647(16) 0.0491(13) -0.0035(12) -0.0034(12) -0.0037(13)
C7 0.0721(19) 0.085(2) 0.0552(15) -0.0011(14) -0.0015(14) 0.0108(16)
C9 0.0528(15) 0.0677(16) 0.0641(16) 0.0019(13) -0.0031(13) 0.0017(13)
F2 0.242(4) 0.177(3) 0.104(2) 0.056(2) -0.093(3) -0.072(3)
C24 0.0620(16) 0.0621(16) 0.083(2) 0.0045(15) 0.0149(15) 0.0093(14)
C22 0.0716(18) 0.0729(18) 0.0638(16) -0.0028(15) 0.0018(14) -0.0134(16)
C28 0.0535(15) 0.097(2) 0.0685(18) -0.0183(17) -0.0138(14) 0.0065(16)
C18 0.0562(15) 0.085(2) 0.0611(15) 0.0121(15) 0.0001(13) -0.0023(14)
F1 0.0788(17) 0.248(4) 0.287(5) 0.168(4) 0.040(2) 0.064(2)
C15 0.0612(17) 0.082(2) 0.086(2) 0.0105(17) 0.0068(16) -0.0039(15)
C11 0.076(2) 0.084(2) 0.0661(18) 0.0058(16) 0.0004(16) -0.0027(17)
C23 0.082(2) 0.0680(18) 0.077(2) -0.0052(15) 0.0130(17) 0.0028(16)
C19 0.0669(19) 0.112(3) 0.084(2) 0.035(2) -0.0069(17) -0.004(2)
C27 0.0483(15) 0.102(2) 0.085(2) 0.0056(18) -0.0078(14) -0.0177(16)
C6 0.084(2) 0.104(3) 0.066(2) -0.0005(18) -0.0162(17) 0.014(2)
C13 0.082(2) 0.134(4) 0.066(2) 0.028(2) 0.0066(19) 0.014(2)
C12 0.092(3) 0.111(3) 0.0636(19) -0.0004(19) -0.0035(18) 0.004(2)
C3 0.076(2) 0.160(4) 0.0575(18) -0.007(2) 0.0072(16) 0.011(2)
C14 0.080(2) 0.097(3) 0.096(3) 0.034(2) 0.013(2) 0.004(2)
C33 0.126(3) 0.093(3) 0.072(2) 0.0066(19) -0.024(2) -0.006(2)
C5 0.114(3) 0.125(3) 0.0546(19) -0.010(2) -0.0166(19) 0.009(3)
C29 0.075(2) 0.164(5) 0.094(3) -0.051(3) -0.014(2) -0.006(3)
C30 0.098(4) 0.241(8) 0.076(3) -0.054(4) -0.030(3) 0.033(5)
C4 0.112(3) 0.171(5) 0.0497(18) -0.003(2) 0.0059(19) 0.011(3)
C31 0.128(5) 0.231(8) 0.074(3) 0.003(4) -0.013(3) 0.044(5)
C32 0.177(6) 0.133(4) 0.085(3) 0.027(3) -0.019(3) 0.009(4)

loop_
_atom_type_symbol
_atom_type_description
_atom_type_scat_dispersion_real
_atom_type_scat_dispersion_imag
_atom_type_scat_source
C C 0.0181 0.0091 'International Tables Vol C Tables 4.2.6.8 and 6.1.1.4'
H H 0.0000 0.0000 'International Tables Vol C Tables 4.2.6.8 and 6.1.1.4'
F F 0.0727 0.0534 'International Tables Vol C Tables 4.2.6.8 and 6.1.1.4'
N N 0.0311 0.0180 'International Tables Vol C Tables 4.2.6.8 and 6.1.1.4'
O O 0.0492 0.0322 'International Tables Vol C Tables 4.2.6.8 and 6.1.1.4'

loop_
_geom_angle_atom_site_label_1
_geom_angle_atom_site_label_2
_geom_angle_atom_site_label_3
_geom_angle
_geom_angle_site_symmetry_1
_geom_angle_site_symmetry_3
_geom_angle_publ_flag
C21 N3 C27 123.9(3) . . ?
C26 N3 C21 111.0(2) . . ?
C26 N3 C27 124.5(3) . . ?
C1 N1 C2 128.0(2) . . ?
C18 N2 C17 116.5(2) . . ?
C21 C20 C17 109.3(2) . . ?
C25 C20 C21 120.0(3) . . ?
C25 C20 C17 130.6(3) . . ?
C20 C21 N3 109.7(2) . . ?
C22 C21 N3 127.8(3) . . ?
C22 C21 C20 122.5(3) . . ?
O1 C1 N1 122.6(3) . . ?
O1 C1 C8 121.0(3) . . ?
N1 C1 C8 116.4(2) . . ?
O2 C26 N3 126.1(3) . . ?
O2 C26 C17 126.2(3) . . ?
N3 C26 C17 107.7(2) . . ?
C1 C8 C16 114.8(2) . . ?
C9 C8 C1 119.8(3) . . ?
C9 C8 C16 124.7(3) . . ?
N2 C17 C20 112.5(2) . . ?
N2 C17 C26 113.2(2) . . ?
N2 C17 C16 109.5(2) . . ?
C20 C17 C26 101.5(2) . . ?
C20 C17 C16 113.5(2) . . ?
C16 C17 C26 106.3(2) . . ?
C20 C25 C24 118.4(3) . . ?
C15 C10 C9 118.4(3) . . ?
C11 C10 C9 123.4(3) . . ?
C11 C10 C15 118.2(3) . . ?
C8 C16 C17 115.6(2) . . ?
C7 C2 N1 117.3(3) . . ?
C7 C2 C3 118.7(3) . . ?
C3 C2 N1 124.0(3) . . ?
C2 C7 C6 120.3(3) . . ?
C8 C9 C10 129.0(3) . . ?
C23 C24 C25 120.4(3) . . ?
C21 C22 C23 116.5(3) . . ?
C33 C28 C27 121.3(3) . . ?
C33 C28 C29 118.3(4) . . ?
C29 C28 C27 120.3(4) . . ?
N2 C18 C19 111.0(3) . . ?
C14 C15 C10 121.3(4) . . ?
C10 C11 C12 120.8(4) . . ?
C24 C23 C22 122.1(3) . . ?
F3 C19 C18 113.2(3) . . ?
F2 C19 F3 106.1(3) . . ?
F2 C19 C18 111.2(4) . . ?
F1 C19 F3 106.2(4) . . ?
F1 C19 F2 106.1(4) . . ?
F1 C19 C18 113.4(4) . . ?
N3 C27 C28 113.9(3) . . ?
C5 C6 C7 120.9(4) . . ?
C14 C13 C12 120.5(4) . . ?
C13 C12 C11 119.6(4) . . ?
C4 C3 C2 119.7(4) . . ?
C13 C14 C15 119.5(4) . . ?
C28 C33 C32 122.4(4) . . ?
C6 C5 C4 119.1(4) . . ?
C28 C29 C30 118.6(6) . . ?
C31 C30 C29 120.9(5) . . ?
C5 C4 C3 121.3(4) . . ?
C32 C31 C30 120.4(6) . . ?
C31 C32 C33 119.3(6) . . ?

loop_
_geom_bond_atom_site_label_1
_geom_bond_atom_site_label_2
_geom_bond_distance
_geom_bond_site_symmetry_2
_geom_bond_publ_flag
O2 C26 1.216(4) . ?
O1 C1 1.228(4) . ?
F3 C19 1.326(5) . ?
N3 C21 1.416(4) . ?
N3 C26 1.366(4) . ?
N3 C27 1.453(4) . ?
N1 C1 1.347(4) . ?
N1 C2 1.420(4) . ?
N2 C17 1.452(3) . ?
N2 C18 1.450(4) . ?
C20 C21 1.386(4) . ?
C20 C17 1.507(4) . ?
C20 C25 1.373(4) . ?
C21 C22 1.380(4) . ?
C1 C8 1.500(4) . ?
C26 C17 1.558(4) . ?
C8 C16 1.514(4) . ?
C8 C9 1.337(4) . ?
C17 C16 1.544(4) . ?
C25 C24 1.394(5) . ?
C10 C9 1.481(4) . ?
C10 C15 1.391(5) . ?
C10 C11 1.380(5) . ?
C2 C7 1.372(5) . ?
C2 C3 1.385(5) . ?
C7 C6 1.385(5) . ?
F2 C19 1.322(6) . ?
C24 C23 1.375(5) . ?
C22 C23 1.384(5) . ?
C28 C27 1.501(5) . ?
C28 C33 1.361(6) . ?
C28 C29 1.381(5) . ?
C18 C19 1.462(5) . ?
F1 C19 1.285(5) . ?
C15 C14 1.377(6) . ?
C11 C12 1.390(5) . ?
C6 C5 1.354(6) . ?
C13 C12 1.376(6) . ?
C13 C14 1.374(7) . ?
C3 C4 1.378(6) . ?
C33 C32 1.379(6) . ?
C5 C4 1.362(7) . ?
C29 C30 1.410(9) . ?
C30 C31 1.353(10) . ?
C31 C32 1.342(9) . ?
